data_4344063
loop_
_publ_author_name
'Brown, Tristan R.'
'Dolinar, Brian S.'
'Hillard, Elizabeth A.'
'Cl\'erac, Rodolphe'
'Berry, John F.'

_publ_section_title
;
 Electronic Structure of Ru2(II,II) Oxypyridinates: Synthetic, Structural,
 and Theoretical Insights into Axial Ligand Binding.
;
_journal_issue 17
_journal_name_full 'Inorganic chemistry'
_journal_page_first 8571
_journal_page_last 8589
_journal_paper_doi 10.1021/acs.inorgchem.5b01241
_journal_volume 54
_journal_year 2015
_chemical_formula_moiety 'C38 H27 Cl4 N4 O4 P Ru2, C4 H8 O'
_chemical_formula_sum 'C42 H35 Cl4 N4 O5 P Ru2'
_chemical_formula_weight 1050.65
_chemical_name_systematic Ru2(chp)4(PPh3)*THF
_space_group_crystal_system monoclinic
_space_group_IT_number 14
_space_group_name_Hall '-P 2yn'
_space_group_name_H-M_alt 'P 1 21/n 1'
_symmetry_space_group_name_Hall '-P 2yn'
_symmetry_space_group_name_H-M 'P 1 21/n 1'
_atom_sites_solution_hydrogens geom
_atom_sites_solution_primary direct
_cell_angle_alpha 90
_cell_angle_beta 99.490(5)
_cell_angle_gamma 90
_cell_formula_units_Z 4
_cell_length_a 9.5005(14)
_cell_length_b 32.007(3)
_cell_length_c 13.4954(11)
_cell_measurement_reflns_used 9902
_cell_measurement_temperature 100(1)
_cell_measurement_theta_max 68.191
_cell_measurement_theta_min 3.596
_cell_volume 4047.6(8)
_computing_cell_refinement 'SAINT+ Ver. 8.30C (Bruker-AXS, 2013)'
_computing_data_collection 'APEX2 Ver. 2013.2-0 (Bruker-AXS, 2013)'
_computing_data_reduction 'SAINT+ Ver. 8.30C (Bruker-AXS, 2013)'
_computing_molecular_graphics 'SHELXTL (Sheldrick, 2008-2013)'
_computing_publication_material 'SHELXTL (Sheldrick, 2008-2013)'
_computing_structure_refinement 'SHELXTL (Sheldrick, 2008-2013)'
_computing_structure_solution 'ShelXS (Sheldrick, 2008)'
_diffrn_ambient_temperature 100.01
_diffrn_detector_area_resol_mean 7.9
_diffrn_detector_type 'CCD area detector'
_diffrn_measured_fraction_theta_full 0.984
_diffrn_measured_fraction_theta_max 0.982
_diffrn_measurement_device 'three-circle diffractometer'
_diffrn_measurement_device_type 'Bruker SMART APEX2 area detector'
_diffrn_measurement_method '0.60\ \w and 0.6\ \f scans'
_diffrn_radiation_collimation '0.5 mm double-pinhole'
_diffrn_radiation_monochromator 'equatorially mounted graphite'
_diffrn_radiation_probe x-ray
_diffrn_radiation_type CuK\a
_diffrn_radiation_wavelength 1.54178
_diffrn_reflns_av_R_equivalents 0.0468
_diffrn_reflns_av_unetI/netI 0.0237
_diffrn_reflns_laue_measured_fraction_full 0.984
_diffrn_reflns_laue_measured_fraction_max 0.982
_diffrn_reflns_limit_h_max 9
_diffrn_reflns_limit_h_min -11
_diffrn_reflns_limit_k_max 38
_diffrn_reflns_limit_k_min -38
_diffrn_reflns_limit_l_max 16
_diffrn_reflns_limit_l_min -16
_diffrn_reflns_number 66660
_diffrn_reflns_point_group_measured_fraction_full 0.984
_diffrn_reflns_point_group_measured_fraction_max 0.982
_diffrn_reflns_theta_full 67.679
_diffrn_reflns_theta_max 68.318
_diffrn_reflns_theta_min 2.761
_diffrn_source 'sealed X-ray tube'
_diffrn_source_type 'Siemens, K FFCU 2K 90'
_diffrn_standards_number 0
_exptl_absorpt_coefficient_mu 9.275
_exptl_absorpt_correction_T_max 0.7879
_exptl_absorpt_correction_T_min 0.3460
_exptl_absorpt_correction_type analytical
_exptl_absorpt_process_details
;
SADABS-2012/1 (Bruker,2012) was used for absorption correction.
wR2(int) was 0.0731 before and 0.0501 after correction.
The Ratio of minimum to maximum transmission is 0.4391.
The \l/2 correction factor is 0.0015.
;
_exptl_crystal_colour 'light green'
_exptl_crystal_colour_modifier light
_exptl_crystal_colour_primary green
_exptl_crystal_density_diffrn 1.724
_exptl_crystal_density_method 'not measured'
_exptl_crystal_description plate
_exptl_crystal_F_000 2104
_exptl_crystal_preparation 'hexane/THF liquid diffusion'
_exptl_crystal_recrystallization_method 'hexane/THF liquid diffusion'
_exptl_crystal_size_max 0.271
_exptl_crystal_size_mid 0.114
_exptl_crystal_size_min 0.053
_refine_diff_density_max 0.458
_refine_diff_density_min -0.324
_refine_diff_density_rms 0.067
_refine_ls_extinction_method none
_refine_ls_goodness_of_fit_ref 1.030
_refine_ls_hydrogen_treatment constr
_refine_ls_matrix_type full
_refine_ls_number_parameters 542
_refine_ls_number_reflns 7292
_refine_ls_number_restraints 15
_refine_ls_restrained_S_all 1.030
_refine_ls_R_factor_all 0.0279
_refine_ls_R_factor_gt 0.0221
_refine_ls_shift/su_max 0.002
_refine_ls_shift/su_mean 0.000
_refine_ls_structure_factor_coef Fsqd
_refine_ls_weighting_details 'w=1/[\s^2^(Fo^2^)+(0.0199P)^2^+4.0524P] where P=(Fo^2^+2Fc^2^)/3'
_refine_ls_weighting_scheme calc
_refine_ls_wR_factor_gt 0.0476
_refine_ls_wR_factor_ref 0.0498
_reflns_Friedel_coverage 0.000
_reflns_number_gt 6498
_reflns_number_total 7292
_reflns_threshold_expression 'I > 2\s(I)'
_cod_data_source_file ic5b01241_si_002.cif
_cod_data_source_block berry477
_cod_depositor_comments 'Adding full bibliography for 4344062--4344067.cif.'
_cod_database_code 4344063
_shelx_space_group_comment
;
The symmetry employed for this shelxl refinement is uniquely defined
by the following loop, which should always be used as a source of
symmetry information in preference to the above space-group names.
They are only intended as comments.
;
_olex2_refinement_description
;
1. Others
 Fixed Uiso: H2(0.019) H3(0.024) H4(0.024) H7(0.019) H8(0.024) H9(0.023)
 H12(0.018) H13(0.02) H14(0.02) H17(0.024) H18(0.029) H19(0.027) H22(0.019)
 H23(0.025) H24(0.025) H25(0.022) H26(0.018) H28(0.018) H29(0.024) H30(0.024)
 H31(0.02) H32(0.017) H34(0.017) H35(0.025) H36(0.027) H37(0.022) H38(0.016)
 H39A(0.027) H39B(0.027) H40A(0.033) H40B(0.033) H40C(0.033) H40D(0.033)
 H41A(0.04) H41B(0.04) H42A(0.043) H42B(0.043) H41C(0.046) H41D(0.046)
 H42C(0.054) H42D(0.054)
 Fixed X: H2(-0.1596) H3(-0.2985) H4(-0.3106) H7(-0.1945) H8(-0.4226) H9(-
 0.4987) H12(0.3677) H13(0.2705) H14(0.0567) H17(0.382) H18(0.401) H19(0.271)
 H22(0.0768) H23(-0.0225) H24(0.017) H25(0.1545) H26(0.2618) H28(0.1716)
 H29(0.2742) H30(0.5185) H31(0.6588) H32(0.5557) H34(0.4634) H35(0.6729)
 H36(0.7579) H37(0.6301) H38(0.4245) H39A(1.1218) H39B(1.0301) H40A(0.9344)
 H40B(0.8207) H40C(0.9455) H40D(0.8453) H41A(0.9654) H41B(0.7956) H42A(0.8174)
 H42B(0.9522) H41C(0.7389) H41D(0.7965) H42C(0.9018) H42D(1.0139)
 Fixed Y: H2(0.506) H3(0.5005) H4(0.4357) H7(0.3702) H8(0.3452) H9(0.3275)
 H12(0.2946) H13(0.2286) H14(0.2104) H17(0.4278) H18(0.3814) H19(0.318)
 H22(0.507) H23(0.5684) H24(0.5874) H25(0.5445) H26(0.4843) H28(0.3847)
 H29(0.3455) H30(0.3513) H31(0.3975) H32(0.438) H34(0.4158) H35(0.4401)
 H36(0.5071) H37(0.5503) H38(0.5254) H39A(0.2836) H39B(0.3119) H40A(0.2397)
 H40B(0.2777) H40C(0.238) H40D(0.2696) H41A(0.2458) H41B(0.2532) H42A(0.3246)
 H42B(0.3117) H41C(0.2949) H41D(0.2522) H42C(0.32) H42D(0.2831)
 Fixed Z: H2(0.0469) H3(-0.1103) H4(-0.1966) H7(0.4186) H8(0.3666) H9(0.1953)
 H12(0.3601) H13(0.3718) H14(0.2636) H17(-0.0473) H18(-0.1767) H19(-0.1898)
 H22(0.2416) H23(0.293) H24(0.4626) H25(0.5809) H26(0.5294) H28(0.4614)
 H29(0.6004) H30(0.6618) H31(0.5865) H32(0.4499) H34(0.21) H35(0.162)
 H36(0.2075) H37(0.3008) H38(0.3546) H39A(0.5089) H39B(0.4232) H40A(0.4533)
 H40B(0.4376) H40C(0.4869) H40D(0.4141) H41A(0.629) H41B(0.5981) H42A(0.6131)
 H42B(0.6961) H41C(0.5441) H41D(0.6012) H42C(0.682) H42D(0.6711)
;
_olex2_computing_structure_solution_long 'ShelXS (Sheldrick, 2008)'
_olex2_submission_original_sample_id Berry477
_olex2_submission_special_instructions 'No special instructions were received'

loop_
_space_group_symop_operation_xyz
'x, y, z'
'-x+1/2, y+1/2, -z+1/2'
'-x, -y, -z'
'x-1/2, -y-1/2, z-1/2'

loop_
_atom_site_label
_atom_site_type_symbol
_atom_site_fract_x
_atom_site_fract_y
_atom_site_fract_z
_atom_site_U_iso_or_equiv
_atom_site_adp_type
_atom_site_occupancy
_atom_site_site_symmetry_order
_atom_site_calc_flag
_atom_site_refinement_flags_posn
_atom_site_refinement_flags_occupancy
_atom_site_disorder_assembly
_atom_site_disorder_group
Ru1 Ru 0.11401(2) 0.40065(2) 0.19961(2) 0.00885(5) Uani 1 1 d . . . .
Ru2 Ru -0.01180(2) 0.35419(2) 0.09065(2) 0.00920(5) Uani 1 1 d . . . .
Cl1 Cl -0.17629(7) 0.35943(2) -0.15052(4) 0.02046(13) Uani 1 1 d . . . .
Cl2 Cl -0.35780(6) 0.32986(2) 0.02899(4) 0.02078(13) Uani 1 1 d . . . .
Cl3 Cl -0.11823(6) 0.25421(2) 0.11268(5) 0.02128(13) Uani 1 1 d . . . .
Cl4 Cl 0.07520(6) 0.28504(2) -0.07612(4) 0.02057(13) Uani 1 1 d . . . .
P1 P 0.26902(6) 0.44543(2) 0.33182(4) 0.00955(11) Uani 1 1 d . . . .
O1 O -0.03047(17) 0.44627(5) 0.15035(11) 0.0125(3) Uani 1 1 d . . . .
O2 O -0.00348(17) 0.38260(5) 0.30751(11) 0.0126(3) Uani 1 1 d . . . .
O3 O 0.26005(16) 0.35403(5) 0.24570(11) 0.0117(3) Uani 1 1 d . . . .
O4 O 0.22404(17) 0.41844(5) 0.08788(11) 0.0136(3) Uani 1 1 d . . . .
N1 N -0.1077(2) 0.40647(6) 0.01032(14) 0.0119(4) Uani 1 1 d . . . .
N2 N -0.1710(2) 0.35492(6) 0.18219(14) 0.0117(4) Uani 1 1 d . . . .
N3 N 0.0890(2) 0.30573(6) 0.18385(14) 0.0115(4) Uani 1 1 d . . . .
N4 N 0.1529(2) 0.35767(6) 0.00350(14) 0.0130(4) Uani 1 1 d . . . .
C1 C -0.0993(2) 0.44410(7) 0.06019(17) 0.0126(5) Uani 1 1 d . . . .
C2 C -0.1687(3) 0.47981(7) 0.01317(18) 0.0156(5) Uani 1 1 d . . . .
H2 H -0.1596 0.5060 0.0469 0.019 Uiso 1 1 calc R . . .
C3 C -0.2483(3) 0.47682(8) -0.08016(18) 0.0197(5) Uani 1 1 d . . . .
H3 H -0.2985 0.5005 -0.1103 0.024 Uiso 1 1 calc R . . .
C4 C -0.2558(3) 0.43867(8) -0.13140(18) 0.0199(5) Uani 1 1 d . . . .
H4 H -0.3106 0.4357 -0.1966 0.024 Uiso 1 1 calc R . . .
C5 C -0.1815(3) 0.40607(7) -0.08411(17) 0.0147(5) Uani 1 1 d . . . .
C6 C -0.1299(2) 0.36750(7) 0.27999(17) 0.0116(5) Uani 1 1 d . . . .
C7 C -0.2248(3) 0.36293(7) 0.35012(18) 0.0162(5) Uani 1 1 d . . . .
H7 H -0.1945 0.3702 0.4186 0.019 Uiso 1 1 calc R . . .
C8 C -0.3592(3) 0.34816(7) 0.3195(2) 0.0199(5) Uani 1 1 d . . . .
H8 H -0.4226 0.3452 0.3666 0.024 Uiso 1 1 calc R . . .
C9 C -0.4046(3) 0.33732(7) 0.2186(2) 0.0194(5) Uani 1 1 d . . . .
H9 H -0.4987 0.3275 0.1953 0.023 Uiso 1 1 calc R . . .
C10 C -0.3065(3) 0.34156(7) 0.15525(18) 0.0147(5) Uani 1 1 d . . . .
C11 C 0.2110(2) 0.31665(7) 0.24895(16) 0.0111(5) Uani 1 1 d . . . .
C12 C 0.2811(3) 0.28729(7) 0.31793(17) 0.0151(5) Uani 1 1 d . . . .
H12 H 0.3677 0.2946 0.3601 0.018 Uiso 1 1 calc R . . .
C13 C 0.2244(3) 0.24818(7) 0.32432(18) 0.0170(5) Uani 1 1 d . . . .
H13 H 0.2705 0.2286 0.3718 0.020 Uiso 1 1 calc R . . .
C14 C 0.0985(3) 0.23728(7) 0.26061(18) 0.0164(5) Uani 1 1 d . . . .
H14 H 0.0567 0.2104 0.2636 0.020 Uiso 1 1 calc R . . .
C15 C 0.0380(3) 0.26693(7) 0.19365(17) 0.0137(5) Uani 1 1 d . . . .
C16 C 0.2346(2) 0.39345(7) 0.01482(17) 0.0133(5) Uani 1 1 d . . . .
C17 C 0.3279(3) 0.40265(8) -0.05383(19) 0.0201(5) Uani 1 1 d . . . .
H17 H 0.3820 0.4278 -0.0473 0.024 Uiso 1 1 calc R . . .
C18 C 0.3397(3) 0.37512(8) -0.1298(2) 0.0242(6) Uani 1 1 d . . . .
H18 H 0.4010 0.3814 -0.1767 0.029 Uiso 1 1 calc R . . .
C19 C 0.2622(3) 0.33781(8) -0.13872(19) 0.0227(6) Uani 1 1 d . . . .
H19 H 0.2710 0.3180 -0.1898 0.027 Uiso 1 1 calc R . . .
C20 C 0.1731(3) 0.33114(7) -0.07042(18) 0.0171(5) Uani 1 1 d . . . .
C21 C 0.1822(2) 0.49010(7) 0.37994(17) 0.0121(5) Uani 1 1 d . . . .
C22 C 0.0951(3) 0.51495(7) 0.31039(18) 0.0158(5) Uani 1 1 d . . . .
H22 H 0.0768 0.5070 0.2416 0.019 Uiso 1 1 calc R . . .
C23 C 0.0348(3) 0.55120(8) 0.3411(2) 0.0208(5) Uani 1 1 d . . . .
H23 H -0.0225 0.5684 0.2930 0.025 Uiso 1 1 calc R . . .
C24 C 0.0579(3) 0.56247(8) 0.4417(2) 0.0206(5) Uani 1 1 d . . . .
H24 H 0.0170 0.5874 0.4626 0.025 Uiso 1 1 calc R . . .
C25 C 0.1407(3) 0.53725(8) 0.51173(19) 0.0187(5) Uani 1 1 d . . . .
H25 H 0.1545 0.5445 0.5809 0.022 Uiso 1 1 calc R . . .
C26 C 0.2039(3) 0.50125(7) 0.48123(17) 0.0147(5) Uani 1 1 d . . . .
H26 H 0.2618 0.4843 0.5294 0.018 Uiso 1 1 calc R . . .
C27 C 0.3534(2) 0.41583(7) 0.44196(16) 0.0108(5) Uani 1 1 d . . . .
C28 C 0.2704(3) 0.38765(7) 0.48716(17) 0.0154(5) Uani 1 1 d . . . .
H28 H 0.1716 0.3847 0.4614 0.018 Uiso 1 1 calc R . . .
C29 C 0.3314(3) 0.36408(8) 0.56928(19) 0.0204(5) Uani 1 1 d . . . .
H29 H 0.2742 0.3455 0.6004 0.024 Uiso 1 1 calc R . . .
C30 C 0.4765(3) 0.36770(8) 0.60597(19) 0.0203(6) Uani 1 1 d . . . .
H30 H 0.5185 0.3513 0.6618 0.024 Uiso 1 1 calc R . . .
C31 C 0.5596(3) 0.39507(7) 0.56143(18) 0.0166(5) Uani 1 1 d . . . .
H31 H 0.6588 0.3975 0.5865 0.020 Uiso 1 1 calc R . . .
C32 C 0.4982(3) 0.41910(7) 0.47999(17) 0.0141(5) Uani 1 1 d . . . .
H32 H 0.5557 0.4380 0.4499 0.017 Uiso 1 1 calc R . . .
C33 C 0.4239(2) 0.46812(7) 0.28825(16) 0.0106(5) Uani 1 1 d . . . .
C34 C 0.4981(3) 0.44291(7) 0.22972(17) 0.0144(5) Uani 1 1 d . . . .
H34 H 0.4634 0.4158 0.2100 0.017 Uiso 1 1 calc R . . .
C35 C 0.6218(3) 0.45748(8) 0.20071(19) 0.0205(5) Uani 1 1 d . . . .
H35 H 0.6729 0.4401 0.1620 0.025 Uiso 1 1 calc R . . .
C36 C 0.6724(3) 0.49730(8) 0.22750(19) 0.0223(6) Uani 1 1 d . . . .
H36 H 0.7579 0.5071 0.2075 0.027 Uiso 1 1 calc R . . .
C37 C 0.5973(3) 0.52275(8) 0.28367(18) 0.0180(5) Uani 1 1 d . . . .
H37 H 0.6301 0.5503 0.3008 0.022 Uiso 1 1 calc R . . .
C38 C 0.4744(2) 0.50809(7) 0.31489(16) 0.0136(5) Uani 1 1 d . . . .
H38 H 0.4245 0.5254 0.3546 0.016 Uiso 1 1 calc R . . .
O5 O 1.0050(2) 0.32759(6) 0.56289(15) 0.0329(5) Uani 1 1 d . . . .
C39 C 1.0292(3) 0.29788(8) 0.4884(2) 0.0224(6) Uani 1 1 d . . . .
H39A H 1.1218 0.2836 0.5089 0.027 Uiso 1 1 calc R . . .
H39B H 1.0301 0.3119 0.4232 0.027 Uiso 1 1 calc R . . .
C40 C 0.9082(3) 0.26694(8) 0.4800(2) 0.0271(6) Uani 1 1 d . . . .
H40A H 0.9344 0.2397 0.4533 0.033 Uiso 0.705(13) 1 calc R P A 1
H40B H 0.8207 0.2777 0.4376 0.033 Uiso 0.705(13) 1 calc R P A 1
H40C H 0.9455 0.2380 0.4869 0.033 Uiso 0.295(13) 1 calc R P A 2
H40D H 0.8453 0.2696 0.4141 0.033 Uiso 0.295(13) 1 calc R P A 2
C41 C 0.8911(8) 0.26388(16) 0.5907(4) 0.0331(15) Uani 0.705(13) 1 d . P A 1
H41A H 0.9654 0.2458 0.6290 0.040 Uiso 0.705(13) 1 calc R P A 1
H41B H 0.7956 0.2532 0.5981 0.040 Uiso 0.705(13) 1 calc R P A 1
C42 C 0.9103(8) 0.3098(2) 0.6240(6) 0.036(2) Uani 0.705(13) 1 d . P A 1
H42A H 0.8174 0.3246 0.6131 0.043 Uiso 0.705(13) 1 calc R P A 1
H42B H 0.9522 0.3117 0.6961 0.043 Uiso 0.705(13) 1 calc R P A 1
C41A C 0.8243(17) 0.2776(5) 0.5672(10) 0.038(3) Uani 0.295(13) 1 d . P A 2
H41C H 0.7389 0.2949 0.5441 0.046 Uiso 0.295(13) 1 calc R P A 2
H41D H 0.7965 0.2522 0.6012 0.046 Uiso 0.295(13) 1 calc R P A 2
C42A C 0.942(2) 0.3022(7) 0.6336(12) 0.045(5) Uani 0.295(13) 1 d . P A 2
H42C H 0.9018 0.3200 0.6820 0.054 Uiso 0.295(13) 1 calc R P A 2
H42D H 1.0139 0.2831 0.6711 0.054 Uiso 0.295(13) 1 calc R P A 2

loop_
_atom_site_aniso_label
_atom_site_aniso_U_11
_atom_site_aniso_U_22
_atom_site_aniso_U_33
_atom_site_aniso_U_23
_atom_site_aniso_U_13
_atom_site_aniso_U_12
Ru1 0.00799(9) 0.00937(8) 0.00875(9) -0.00006(6) 0.00005(6) -0.00048(6)
Ru2 0.00826(10) 0.00939(8) 0.00925(9) -0.00066(6) -0.00060(6) 0.00028(6)
Cl1 0.0263(3) 0.0174(3) 0.0152(3) -0.0040(2) -0.0039(2) 0.0032(2)
Cl2 0.0157(3) 0.0248(3) 0.0193(3) -0.0029(2) -0.0045(2) -0.0036(2)
Cl3 0.0171(3) 0.0153(3) 0.0278(3) -0.0019(2) -0.0071(2) -0.0038(2)
Cl4 0.0202(3) 0.0179(3) 0.0229(3) -0.0071(2) 0.0015(2) 0.0010(2)
P1 0.0084(3) 0.0105(3) 0.0095(3) 0.0000(2) 0.0006(2) 0.0000(2)
O1 0.0131(9) 0.0124(8) 0.0110(8) -0.0005(6) -0.0007(6) 0.0024(6)
O2 0.0097(9) 0.0171(8) 0.0111(8) 0.0000(6) 0.0021(6) -0.0021(6)
O3 0.0083(8) 0.0108(8) 0.0153(8) 0.0007(6) -0.0003(6) 0.0008(6)
O4 0.0147(9) 0.0153(8) 0.0114(8) 0.0003(6) 0.0035(6) -0.0025(6)
N1 0.0116(11) 0.0131(9) 0.0107(10) 0.0014(7) 0.0007(7) 0.0014(7)
N2 0.0084(10) 0.0117(9) 0.0145(10) 0.0006(8) 0.0006(7) 0.0007(7)
N3 0.0102(11) 0.0107(9) 0.0131(10) 0.0005(7) 0.0009(7) 0.0015(7)
N4 0.0121(11) 0.0164(10) 0.0104(10) 0.0005(8) 0.0016(7) 0.0035(8)
C1 0.0107(13) 0.0146(11) 0.0124(12) 0.0008(9) 0.0021(9) 0.0001(9)
C2 0.0199(14) 0.0130(11) 0.0146(12) 0.0003(9) 0.0043(9) 0.0017(9)
C3 0.0244(15) 0.0176(12) 0.0165(13) 0.0044(10) 0.0018(10) 0.0068(10)
C4 0.0225(15) 0.0230(13) 0.0124(12) 0.0014(10) -0.0026(10) 0.0031(10)
C5 0.0168(14) 0.0143(11) 0.0127(12) -0.0012(9) 0.0019(9) 0.0004(9)
C6 0.0111(13) 0.0095(10) 0.0138(12) 0.0004(9) 0.0006(9) 0.0011(9)
C7 0.0179(14) 0.0145(11) 0.0163(12) -0.0009(9) 0.0035(9) -0.0011(9)
C8 0.0180(14) 0.0154(12) 0.0286(14) -0.0017(10) 0.0111(10) -0.0012(10)
C9 0.0100(14) 0.0176(12) 0.0303(15) -0.0034(10) 0.0026(10) -0.0026(9)
C10 0.0123(13) 0.0125(11) 0.0180(13) -0.0011(9) -0.0012(9) 0.0020(9)
C11 0.0090(12) 0.0142(11) 0.0107(11) -0.0011(9) 0.0031(8) 0.0019(9)
C12 0.0107(13) 0.0174(12) 0.0164(12) 0.0001(9) -0.0003(9) 0.0016(9)
C13 0.0214(14) 0.0141(12) 0.0149(12) 0.0041(9) 0.0014(10) 0.0044(10)
C14 0.0193(14) 0.0095(11) 0.0205(13) -0.0003(9) 0.0038(10) -0.0019(9)
C15 0.0113(13) 0.0143(11) 0.0150(12) -0.0051(9) 0.0008(9) -0.0002(9)
C16 0.0119(13) 0.0158(11) 0.0113(11) 0.0034(9) -0.0004(9) 0.0029(9)
C17 0.0186(14) 0.0213(13) 0.0209(13) 0.0057(10) 0.0051(10) -0.0001(10)
C18 0.0254(16) 0.0297(14) 0.0203(14) 0.0042(11) 0.0118(11) 0.0042(11)
C19 0.0264(16) 0.0258(14) 0.0162(13) -0.0040(10) 0.0048(10) 0.0072(11)
C20 0.0159(14) 0.0183(12) 0.0158(12) -0.0014(10) -0.0008(9) 0.0038(10)
C21 0.0086(12) 0.0122(11) 0.0162(12) -0.0012(9) 0.0039(9) -0.0024(9)
C22 0.0140(13) 0.0167(12) 0.0159(12) -0.0008(9) 0.0002(9) -0.0009(9)
C23 0.0165(14) 0.0146(12) 0.0292(14) 0.0004(10) -0.0022(10) 0.0024(10)
C24 0.0140(14) 0.0161(12) 0.0325(15) -0.0080(11) 0.0063(10) 0.0003(9)
C25 0.0157(14) 0.0232(13) 0.0186(13) -0.0074(10) 0.0069(10) -0.0053(10)
C26 0.0128(13) 0.0175(12) 0.0139(12) -0.0011(9) 0.0026(9) -0.0031(9)
C27 0.0133(13) 0.0097(10) 0.0089(11) 0.0002(8) 0.0003(8) 0.0015(9)
C28 0.0139(13) 0.0169(12) 0.0147(12) -0.0003(9) 0.0006(9) -0.0019(9)
C29 0.0235(15) 0.0189(12) 0.0183(13) 0.0062(10) 0.0026(10) -0.0042(10)
C30 0.0251(15) 0.0181(12) 0.0161(13) 0.0053(10) -0.0011(10) 0.0025(10)
C31 0.0140(13) 0.0183(12) 0.0159(12) -0.0027(10) -0.0021(9) 0.0027(9)
C32 0.0149(13) 0.0145(11) 0.0127(12) -0.0005(9) 0.0021(9) -0.0014(9)
C33 0.0091(12) 0.0148(11) 0.0067(11) 0.0042(8) -0.0019(8) -0.0009(9)
C34 0.0143(13) 0.0156(11) 0.0129(12) 0.0022(9) 0.0012(9) 0.0005(9)
C35 0.0159(14) 0.0273(14) 0.0188(13) 0.0016(11) 0.0046(10) 0.0030(10)
C36 0.0148(14) 0.0343(15) 0.0183(13) 0.0049(11) 0.0043(10) -0.0067(11)
C37 0.0193(14) 0.0193(12) 0.0136(12) 0.0039(10) -0.0022(9) -0.0060(10)
C38 0.0135(13) 0.0167(12) 0.0094(11) 0.0021(9) -0.0015(9) 0.0001(9)
O5 0.0358(13) 0.0295(11) 0.0358(12) -0.0112(9) 0.0129(9) -0.0087(9)
C39 0.0194(15) 0.0266(14) 0.0218(14) -0.0003(11) 0.0050(10) 0.0017(11)
C40 0.0324(17) 0.0218(13) 0.0276(15) 0.0006(11) 0.0063(12) -0.0034(11)
C41 0.035(4) 0.037(3) 0.031(3) 0.009(2) 0.014(2) -0.002(2)
C42 0.035(4) 0.047(4) 0.027(3) 0.002(2) 0.013(3) 0.011(3)
C41A 0.039(6) 0.049(6) 0.029(5) -0.007(5) 0.014(5) -0.019(5)
C42A 0.041(9) 0.069(9) 0.028(8) -0.019(7) 0.017(6) -0.017(8)

loop_
_atom_type_symbol
_atom_type_description
_atom_type_scat_dispersion_real
_atom_type_scat_dispersion_imag
_atom_type_scat_source
C C 0.0181 0.0091 'International Tables Vol C Tables 4.2.6.8 and 6.1.1.4'
H H 0.0000 0.0000 'International Tables Vol C Tables 4.2.6.8 and 6.1.1.4'
Cl Cl 0.3639 0.7018 'International Tables Vol C Tables 4.2.6.8 and 6.1.1.4'
N N 0.0311 0.0180 'International Tables Vol C Tables 4.2.6.8 and 6.1.1.4'
O O 0.0492 0.0322 'International Tables Vol C Tables 4.2.6.8 and 6.1.1.4'
P P 0.2955 0.4335 'International Tables Vol C Tables 4.2.6.8 and 6.1.1.4'
Ru Ru 0.0552 3.2960 'International Tables Vol C Tables 4.2.6.8 and 6.1.1.4'

loop_
_geom_angle_atom_site_label_1
_geom_angle_atom_site_label_2
_geom_angle_atom_site_label_3
_geom_angle
Ru2 Ru1 P1 173.478(15)
O1 Ru1 Ru2 90.21(4)
O1 Ru1 P1 96.05(4)
O1 Ru1 O2 90.99(6)
O1 Ru1 O3 178.54(6)
O1 Ru1 O4 87.64(6)
O2 Ru1 Ru2 89.16(4)
O2 Ru1 P1 88.90(4)
O2 Ru1 O3 89.99(6)
O3 Ru1 Ru2 88.72(4)
O3 Ru1 P1 85.05(4)
O4 Ru1 Ru2 89.06(4)
O4 Ru1 P1 93.02(5)
O4 Ru1 O2 177.75(6)
O4 Ru1 O3 91.35(6)
N1 Ru2 Ru1 87.16(5)
N1 Ru2 N3 174.30(7)
N2 Ru2 Ru1 88.01(5)
N2 Ru2 N1 90.09(7)
N2 Ru2 N3 87.59(7)
N2 Ru2 N4 175.84(7)
N3 Ru2 Ru1 87.55(5)
N4 Ru2 Ru1 88.11(5)
N4 Ru2 N1 88.22(7)
N4 Ru2 N3 93.74(7)
C21 P1 Ru1 116.48(8)
C21 P1 C27 106.24(10)
C21 P1 C33 103.83(10)
C27 P1 Ru1 113.62(7)
C33 P1 Ru1 113.63(7)
C33 P1 C27 101.49(10)
C1 O1 Ru1 118.70(14)
C6 O2 Ru1 119.27(14)
C11 O3 Ru1 116.96(14)
C16 O4 Ru1 120.27(14)
C1 N1 Ru2 117.14(14)
C5 N1 Ru2 126.08(15)
C5 N1 C1 116.72(19)
C6 N2 Ru2 116.72(15)
C10 N2 Ru2 125.79(16)
C10 N2 C6 117.3(2)
C11 N3 Ru2 116.23(14)
C15 N3 Ru2 126.66(15)
C15 N3 C11 116.69(19)
C16 N4 Ru2 115.98(15)
C20 N4 Ru2 126.06(16)
C20 N4 C16 117.4(2)
O1 C1 N1 119.4(2)
O1 C1 C2 120.5(2)
N1 C1 C2 120.1(2)
C1 C2 H2 119.9
C3 C2 C1 120.3(2)
C3 C2 H2 119.9
C2 C3 H3 120.2
C2 C3 C4 119.6(2)
C4 C3 H3 120.2
C3 C4 H4 121.4
C5 C4 C3 117.2(2)
C5 C4 H4 121.4
N1 C5 Cl1 116.02(17)
N1 C5 C4 125.8(2)
C4 C5 Cl1 118.16(18)
O2 C6 N2 119.3(2)
O2 C6 C7 120.7(2)
N2 C6 C7 120.0(2)
C6 C7 H7 120.0
C8 C7 C6 120.1(2)
C8 C7 H7 120.0
C7 C8 H8 119.9
C7 C8 C9 120.3(2)
C9 C8 H8 119.9
C8 C9 H9 121.7
C10 C9 C8 116.7(2)
C10 C9 H9 121.7
N2 C10 Cl2 115.75(18)
N2 C10 C9 125.5(2)
C9 C10 Cl2 118.78(19)
O3 C11 N3 119.00(19)
O3 C11 C12 120.5(2)
N3 C11 C12 120.5(2)
C11 C12 H12 119.9
C13 C12 C11 120.2(2)
C13 C12 H12 119.9
C12 C13 H13 120.2
C12 C13 C14 119.6(2)
C14 C13 H13 120.2
C13 C14 H14 121.4
C15 C14 C13 117.2(2)
C15 C14 H14 121.4
N3 C15 Cl3 115.93(17)
N3 C15 C14 125.8(2)
C14 C15 Cl3 118.28(18)
O4 C16 N4 119.2(2)
O4 C16 C17 120.6(2)
N4 C16 C17 120.2(2)
C16 C17 H17 120.2
C18 C17 C16 119.6(2)
C18 C17 H17 120.2
C17 C18 H18 119.8
C17 C18 C19 120.5(2)
C19 C18 H18 119.8
C18 C19 H19 121.6
C20 C19 C18 116.8(2)
C20 C19 H19 121.6
N4 C20 Cl4 115.27(19)
N4 C20 C19 125.5(2)
C19 C20 Cl4 119.27(19)
C22 C21 P1 117.46(17)
C22 C21 C26 119.3(2)
C26 C21 P1 123.19(18)
C21 C22 H22 119.8
C23 C22 C21 120.3(2)
C23 C22 H22 119.8
C22 C23 H23 119.9
C22 C23 C24 120.2(2)
C24 C23 H23 119.9
C23 C24 H24 120.1
C25 C24 C23 119.8(2)
C25 C24 H24 120.1
C24 C25 H25 119.8
C24 C25 C26 120.3(2)
C26 C25 H25 119.8
C21 C26 H26 120.0
C25 C26 C21 120.0(2)
C25 C26 H26 120.0
C28 C27 P1 118.90(17)
C32 C27 P1 122.30(18)
C32 C27 C28 118.8(2)
C27 C28 H28 119.8
C29 C28 C27 120.4(2)
C29 C28 H28 119.8
C28 C29 H29 120.0
C28 C29 C30 119.9(2)
C30 C29 H29 120.0
C29 C30 H30 119.9
C31 C30 C29 120.1(2)
C31 C30 H30 119.9
C30 C31 H31 120.0
C30 C31 C32 120.0(2)
C32 C31 H31 120.0
C27 C32 H32 119.6
C31 C32 C27 120.8(2)
C31 C32 H32 119.6
C34 C33 P1 117.48(17)
C38 C33 P1 123.02(18)
C38 C33 C34 119.4(2)
C33 C34 H34 120.1
C35 C34 C33 119.9(2)
C35 C34 H34 120.1
C34 C35 H35 119.6
C34 C35 C36 120.7(2)
C36 C35 H35 119.6
C35 C36 H36 120.2
C37 C36 C35 119.6(2)
C37 C36 H36 120.2
C36 C37 H37 119.9
C38 C37 C36 120.1(2)
C38 C37 H37 119.9
C33 C38 H38 119.9
C37 C38 C33 120.3(2)
C37 C38 H38 119.9
C39 O5 C42 109.2(4)
C39 O5 C42A 102.7(10)
O5 C39 H39A 110.5
O5 C39 H39B 110.5
O5 C39 C40 106.3(2)
H39A C39 H39B 108.7
C40 C39 H39A 110.5
C40 C39 H39B 110.5
C39 C40 H40A 111.8
C39 C40 H40B 111.8
C39 C40 H40C 110.5
C39 C40 H40D 110.5
C39 C40 C41 99.8(3)
C39 C40 C41A 106.1(5)
H40A C40 H40B 109.5
H40C C40 H40D 108.7
C41 C40 H40A 111.8
C41 C40 H40B 111.8
C41A C40 H40C 110.5
C41A C40 H40D 110.5
C40 C41 H41A 111.5
C40 C41 H41B 111.5
C40 C41 C42 101.4(4)
H41A C41 H41B 109.3
C42 C41 H41A 111.5
C42 C41 H41B 111.5
O5 C42 C41 105.4(5)
O5 C42 H42A 110.7
O5 C42 H42B 110.7
C41 C42 H42A 110.7
C41 C42 H42B 110.7
H42A C42 H42B 108.8
C40 C41A H41C 112.2
C40 C41A H41D 112.2
H41C C41A H41D 109.8
C42A C41A C40 97.9(12)
C42A C41A H41C 112.2
C42A C41A H41D 112.2
O5 C42A C41A 104.1(12)
O5 C42A H42C 110.9
O5 C42A H42D 110.9
C41A C42A H42C 110.9
C41A C42A H42D 110.9
H42C C42A H42D 109.0

loop_
_geom_bond_atom_site_label_1
_geom_bond_atom_site_label_2
_geom_bond_distance
Ru1 Ru2 2.2853(3)
Ru1 P1 2.5574(6)
Ru1 O1 2.0388(15)
Ru1 O2 2.0582(16)
Ru1 O3 2.0626(15)
Ru1 O4 2.0518(16)
Ru2 N1 2.1165(18)
Ru2 N2 2.104(2)
Ru2 N3 2.1233(18)
Ru2 N4 2.110(2)
Cl1 C5 1.746(2)
Cl2 C10 1.734(2)
Cl3 C15 1.740(2)
Cl4 C20 1.739(3)
P1 C21 1.823(2)
P1 C27 1.832(2)
P1 C33 1.823(2)
O1 C1 1.285(3)
O2 C6 1.291(3)
O3 C11 1.287(3)
O4 C16 1.286(3)
N1 C1 1.376(3)
N1 C5 1.349(3)
N2 C6 1.374(3)
N2 C10 1.349(3)
N3 C11 1.379(3)
N3 C15 1.347(3)
N4 C16 1.377(3)
N4 C20 1.348(3)
C1 C2 1.416(3)
C2 H2 0.9500
C2 C3 1.361(3)
C3 H3 0.9500
C3 C4 1.399(3)
C4 H4 0.9500
C4 C5 1.359(3)
C6 C7 1.418(3)
C7 H7 0.9500
C7 C8 1.361(4)
C8 H8 0.9500
C8 C9 1.402(4)
C9 H9 0.9500
C9 C10 1.372(4)
C11 C12 1.410(3)
C12 H12 0.9500
C12 C13 1.371(3)
C13 H13 0.9500
C13 C14 1.398(3)
C14 H14 0.9500
C14 C15 1.370(3)
C16 C17 1.415(3)
C17 H17 0.9500
C17 C18 1.370(4)
C18 H18 0.9500
C18 C19 1.398(4)
C19 H19 0.9500
C19 C20 1.367(4)
C21 C22 1.394(3)
C21 C26 1.395(3)
C22 H22 0.9500
C22 C23 1.387(3)
C23 H23 0.9500
C23 C24 1.387(4)
C24 H24 0.9500
C24 C25 1.385(4)
C25 H25 0.9500
C25 C26 1.393(3)
C26 H26 0.9500
C27 C28 1.402(3)
C27 C32 1.391(3)
C28 H28 0.9500
C28 C29 1.387(3)
C29 H29 0.9500
C29 C30 1.390(4)
C30 H30 0.9500
C30 C31 1.382(4)
C31 H31 0.9500
C31 C32 1.389(3)
C32 H32 0.9500
C33 C34 1.398(3)
C33 C38 1.393(3)
C34 H34 0.9500
C34 C35 1.379(3)
C35 H35 0.9500
C35 C36 1.389(4)
C36 H36 0.9500
C36 C37 1.388(4)
C37 H37 0.9500
C37 C38 1.387(3)
C38 H38 0.9500
O5 C39 1.430(3)
O5 C42 1.434(7)
O5 C42A 1.454(14)
C39 H39A 0.9900
C39 H39B 0.9900
C39 C40 1.507(4)
C40 H40A 0.9900
C40 H40B 0.9900
C40 H40C 0.9900
C40 H40D 0.9900
C40 C41 1.532(5)
C40 C41A 1.565(11)
C41 H41A 0.9900
C41 H41B 0.9900
C41 C42 1.540(8)
C42 H42A 0.9900
C42 H42B 0.9900
C41A H41C 0.9900
C41A H41D 0.9900
C41A C42A 1.531(15)
C42A H42C 0.9900
C42A H42D 0.9900

loop_
_geom_torsion_atom_site_label_1
_geom_torsion_atom_site_label_2
_geom_torsion_atom_site_label_3
_geom_torsion_atom_site_label_4
_geom_torsion
Ru1 Ru2 N1 C1 -18.26(16)
Ru1 Ru2 N1 C5 164.6(2)
Ru1 Ru2 N2 C6 -21.77(15)
Ru1 Ru2 N2 C10 162.90(18)
Ru1 Ru2 N3 C11 -18.19(15)
Ru1 Ru2 N3 C15 154.03(19)
Ru1 Ru2 N4 C16 -23.64(15)
Ru1 Ru2 N4 C20 165.57(18)
Ru1 P1 C21 C22 -44.6(2)
Ru1 P1 C21 C26 138.17(17)
Ru1 P1 C27 C28 -46.6(2)
Ru1 P1 C27 C32 130.84(17)
Ru1 P1 C33 C34 -40.69(19)
Ru1 P1 C33 C38 142.68(16)
Ru1 O1 C1 N1 19.4(3)
Ru1 O1 C1 C2 -162.03(17)
Ru1 O2 C6 N2 14.8(3)
Ru1 O2 C6 C7 -166.74(16)
Ru1 O3 C11 N3 29.0(3)
Ru1 O3 C11 C12 -151.04(17)
Ru1 O4 C16 N4 10.4(3)
Ru1 O4 C16 C17 -170.18(17)
Ru2 Ru1 O1 C1 -27.67(16)
Ru2 Ru1 O2 C6 -25.91(15)
Ru2 Ru1 O3 C11 -35.37(15)
Ru2 Ru1 O4 C16 -23.64(16)
Ru2 N1 C1 O1 2.5(3)
Ru2 N1 C1 C2 -176.09(17)
Ru2 N1 C5 Cl1 -8.9(3)
Ru2 N1 C5 C4 172.4(2)
Ru2 N2 C6 O2 7.9(3)
Ru2 N2 C6 C7 -170.58(16)
Ru2 N2 C10 Cl2 -9.5(3)
Ru2 N2 C10 C9 171.52(18)
Ru2 N3 C11 O3 -3.7(3)
Ru2 N3 C11 C12 176.33(17)
Ru2 N3 C15 Cl3 6.4(3)
Ru2 N3 C15 C14 -173.88(19)
Ru2 N4 C16 O4 12.1(3)
Ru2 N4 C16 C17 -167.34(17)
Ru2 N4 C20 Cl4 -13.1(3)
Ru2 N4 C20 C19 166.85(19)
P1 Ru1 O1 C1 154.17(16)
P1 Ru1 O2 C6 160.31(15)
P1 Ru1 O3 C11 142.69(15)
P1 Ru1 O4 C16 150.17(16)
P1 C21 C22 C23 -174.99(19)
P1 C21 C26 C25 176.12(18)
P1 C27 C28 C29 178.60(19)
P1 C27 C32 C31 -177.67(18)
P1 C33 C34 C35 -175.45(18)
P1 C33 C38 C37 176.54(17)
O1 Ru1 Ru2 N1 19.27(7)
O1 Ru1 Ru2 N2 -70.92(7)
O1 Ru1 Ru2 N3 -158.59(7)
O1 Ru1 Ru2 N4 107.58(7)
O1 Ru1 O2 C6 64.28(16)
O1 Ru1 O4 C16 -113.89(16)
O1 C1 C2 C3 -176.2(2)
O2 Ru1 Ru2 N1 110.25(7)
O2 Ru1 Ru2 N2 20.06(7)
O2 Ru1 Ru2 N3 -67.61(7)
O2 Ru1 Ru2 N4 -161.44(7)
O2 Ru1 O1 C1 -116.83(17)
O2 Ru1 O3 C11 53.80(16)
O2 C6 C7 C8 178.0(2)
O3 Ru1 Ru2 N1 -159.74(7)
O3 Ru1 Ru2 N2 110.07(7)
O3 Ru1 Ru2 N3 22.40(7)
O3 Ru1 Ru2 N4 -71.43(7)
O3 Ru1 O2 C6 -114.64(16)
O3 Ru1 O4 C16 65.06(16)
O3 C11 C12 C13 176.8(2)
O4 Ru1 Ru2 N1 -68.37(7)
O4 Ru1 Ru2 N2 -158.56(7)
O4 Ru1 Ru2 N3 113.77(7)
O4 Ru1 Ru2 N4 19.94(7)
O4 Ru1 O1 C1 61.38(17)
O4 Ru1 O3 C11 -124.40(15)
O4 C16 C17 C18 178.6(2)
N1 Ru2 N2 C6 -108.92(16)
N1 Ru2 N2 C10 75.74(18)
N1 Ru2 N4 C16 63.58(16)
N1 Ru2 N4 C20 -107.22(19)
N1 C1 C2 C3 2.4(4)
N2 Ru2 N1 C1 69.74(17)
N2 Ru2 N1 C5 -107.4(2)
N2 Ru2 N3 C11 -106.30(16)
N2 Ru2 N3 C15 65.92(19)
N2 C6 C7 C8 -3.5(3)
N3 Ru2 N2 C6 65.86(16)
N3 Ru2 N2 C10 -109.47(18)
N3 Ru2 N4 C16 -111.06(16)
N3 Ru2 N4 C20 78.15(19)
N3 C11 C12 C13 -3.2(3)
N4 Ru2 N1 C1 -106.46(17)
N4 Ru2 N1 C5 76.4(2)
N4 Ru2 N3 C11 69.75(16)
N4 Ru2 N3 C15 -118.03(19)
N4 C16 C17 C18 -2.0(4)
C1 N1 C5 Cl1 173.93(17)
C1 N1 C5 C4 -4.8(4)
C1 C2 C3 C4 -3.0(4)
C2 C3 C4 C5 0.0(4)
C3 C4 C5 Cl1 -174.5(2)
C3 C4 C5 N1 4.2(4)
C5 N1 C1 O1 179.9(2)
C5 N1 C1 C2 1.4(3)
C6 N2 C10 Cl2 175.16(16)
C6 N2 C10 C9 -3.8(3)
C6 C7 C8 C9 0.1(4)
C7 C8 C9 C10 1.4(4)
C8 C9 C10 Cl2 -178.43(18)
C8 C9 C10 N2 0.5(4)
C10 N2 C6 O2 -176.33(19)
C10 N2 C6 C7 5.2(3)
C11 N3 C15 Cl3 178.59(16)
C11 N3 C15 C14 -1.7(4)
C11 C12 C13 C14 1.3(4)
C12 C13 C14 C15 0.3(4)
C13 C14 C15 Cl3 179.59(18)
C13 C14 C15 N3 -0.1(4)
C15 N3 C11 O3 -176.8(2)
C15 N3 C11 C12 3.3(3)
C16 N4 C20 Cl4 176.18(16)
C16 N4 C20 C19 -3.8(4)
C16 C17 C18 C19 -1.1(4)
C17 C18 C19 C20 1.7(4)
C18 C19 C20 Cl4 -179.16(19)
C18 C19 C20 N4 0.9(4)
C20 N4 C16 O4 -176.3(2)
C20 N4 C16 C17 4.3(3)
C21 P1 C27 C28 82.8(2)
C21 P1 C27 C32 -99.8(2)
C21 P1 C33 C34 -168.21(17)
C21 P1 C33 C38 15.2(2)
C21 C22 C23 C24 -1.6(4)
C22 C21 C26 C25 -1.1(3)
C22 C23 C24 C25 -0.4(4)
C23 C24 C25 C26 1.7(4)
C24 C25 C26 C21 -1.0(4)
C26 C21 C22 C23 2.3(4)
C27 P1 C21 C22 -172.31(18)
C27 P1 C21 C26 10.5(2)
C27 P1 C33 C34 81.67(18)
C27 P1 C33 C38 -94.96(19)
C27 C28 C29 C30 -1.3(4)
C28 C27 C32 C31 -0.2(3)
C28 C29 C30 C31 0.7(4)
C29 C30 C31 C32 0.1(4)
C30 C31 C32 C27 -0.4(4)
C32 C27 C28 C29 1.1(3)
C33 P1 C21 C22 81.1(2)
C33 P1 C21 C26 -96.1(2)
C33 P1 C27 C28 -168.96(18)
C33 P1 C27 C32 8.5(2)
C33 C34 C35 C36 -1.1(4)
C34 C33 C38 C37 0.0(3)
C34 C35 C36 C37 -0.3(4)
C35 C36 C37 C38 1.6(4)
C36 C37 C38 C33 -1.4(3)
C38 C33 C34 C35 1.3(3)
O5 C39 C40 C41 -37.9(4)
O5 C39 C40 C41A -8.2(9)
C39 O5 C42 C41 7.1(7)
C39 O5 C42A C41A -49(2)
C39 C40 C41 C42 40.5(6)
C39 C40 C41A C42A -19.8(18)
C40 C41 C42 O5 -30.3(7)
C40 C41A C42A O5 41(2)
C41 C40 C41A C42A 61.7(14)
C42 O5 C39 C40 19.9(4)
C42 O5 C42A C41A 67(3)
C41A C40 C41 C42 -64.9(10)
C42A O5 C39 C40 34.6(10)
C42A O5 C42 C41 -61(3)
